data_7713693
loop_
_publ_author_name
'Zhang, Chao'
'Xu, Meiqi'
'Dong, Wen-Shuai'
'Lu, Zu-Jia'
'Zhang, Han'
'Wu, Xiaowei'
'Li, Zhimin'
'Zhang, Jianguo'

_publ_section_title
;
 Combining the Advantages of 1,3,4-Oxadiazole and Tetrazole Enables
 High-Energy Insensitive Materials
;
_journal_name_full 'Dalton Transactions'
_journal_paper_doi 10.1039/D3DT02079G
_journal_year 2023
_chemical_formula_moiety 'C3 H2 N7 O, H4 N'
_chemical_formula_sum 'C3 H6 N8 O'
_chemical_formula_weight 170.16
_space_group_crystal_system monoclinic
_space_group_IT_number 14
_space_group_name_Hall '-P 2yn'
_space_group_name_H-M_alt 'P 1 21/n 1'
_atom_sites_solution_hydrogens geom
_atom_sites_solution_primary direct
_atom_sites_solution_secondary difmap
_audit_creation_date 2023-03-17
_audit_creation_method
;
  Olex2 1.1
  (compiled 2011.02.15 svn.r1672, GUI svn.r3494)
;
_audit_update_record
;
2023-06-08 deposited with the CCDC.	2023-08-08 downloaded from the CCDC.
;
_cell_angle_alpha 90.00
_cell_angle_beta 105.27(3)
_cell_angle_gamma 90.00
_cell_formula_units_Z 4
_cell_length_a 8.5376(19)
_cell_length_b 7.1964(15)
_cell_length_c 11.685(4)
_cell_measurement_reflns_used 471
_cell_measurement_temperature 115.75(10)
_cell_measurement_theta_max 26.3190
_cell_measurement_theta_min 3.7450
_cell_volume 692.6(3)
_computing_cell_refinement
;
CrysAlisPro, Agilent Technologies,
Version 1.171.37.35 (release 13-08-2014 CrysAlis171 .NET)
(compiled Aug 13 2014,18:06:01)
;
_computing_data_collection
;
CrysAlisPro, Agilent Technologies,
Version 1.171.37.35 (release 13-08-2014 CrysAlis171 .NET)
(compiled Aug 13 2014,18:06:01)
;
_computing_data_reduction
;
CrysAlisPro, Agilent Technologies,
Version 1.171.37.35 (release 13-08-2014 CrysAlis171 .NET)
(compiled Aug 13 2014,18:06:01)
;
_computing_molecular_graphics
;
O. V. Dolomanov, L. J. Bourhis, R. J. Gildea, J. A. K. Howard and H. Puschmann,
OLEX2: a complete structure solution, refinement and analysis program.
J. Appl. Cryst. (2009). 42, 339-341.
;
_computing_publication_material
;
O. V. Dolomanov, L. J. Bourhis, R. J. Gildea, J. A. K. Howard and H. Puschmann,
OLEX2: a complete structure solution, refinement and analysis program.
J. Appl. Cryst. (2009). 42, 339-341.
;
_computing_structure_refinement 'SHELXL-97 (Sheldrick, 1997)'
_computing_structure_solution 'A short history of SHELX (Sheldrick, 2007)'
_diffrn_ambient_environment N~2~
_diffrn_ambient_temperature 115.75(10)
_diffrn_detector 'CCD plate'
_diffrn_detector_area_resol_mean 16.0971
_diffrn_detector_type Eos
_diffrn_measured_fraction_theta_full 0.9971
_diffrn_measured_fraction_theta_max 0.8657
_diffrn_measurement_details
;
#__ type_ start__ end____ width___ exp.time_
  1 omega   -3.00   80.00   1.0000   15.0000
omega____ theta____ kappa____ phi______ frames
    -       15.9289   37.0000   90.0000 83

#__ type_ start__ end____ width___ exp.time_
  2 omega  -11.00   82.00   1.0000   15.0000
omega____ theta____ kappa____ phi______ frames
    -       15.9289   77.0000  -90.0000 93

#__ type_ start__ end____ width___ exp.time_
  3 omega  -17.00   10.00   1.0000   15.0000
omega____ theta____ kappa____ phi______ frames
    -      -10.8508  -99.0000  150.0000 27

#__ type_ start__ end____ width___ exp.time_
  4 omega  -52.00   43.00   1.0000   15.0000
omega____ theta____ kappa____ phi______ frames
    -       15.9289  -77.0000  150.0000 95

#__ type_ start__ end____ width___ exp.time_
  5 omega  -76.00  -46.00   1.0000   15.0000
omega____ theta____ kappa____ phi______ frames
    -      -10.8508  -57.0000    0.0000 30

#__ type_ start__ end____ width___ exp.time_
  6 omega   -1.00   26.00   1.0000   15.0000
omega____ theta____ kappa____ phi______ frames
    -       15.9289  -99.0000  120.0000 27
;
_diffrn_measurement_device 'four-circle diffractometer'
_diffrn_measurement_device_type 'Xcalibur, Eos, Gemini'
_diffrn_measurement_method '\w scans'
_diffrn_orient_matrix_UB_11 -0.0368662000
_diffrn_orient_matrix_UB_12 0.0887636000
_diffrn_orient_matrix_UB_13 -0.0101322000
_diffrn_orient_matrix_UB_21 -0.0466848000
_diffrn_orient_matrix_UB_22 -0.0296583000
_diffrn_orient_matrix_UB_23 -0.0564000000
_diffrn_orient_matrix_UB_31 -0.0619596000
_diffrn_orient_matrix_UB_32 -0.0304020000
_diffrn_orient_matrix_UB_33 0.0255564000
_diffrn_radiation_monochromator graphite
_diffrn_radiation_probe x-ray
_diffrn_radiation_type 'Mo K\a'
_diffrn_radiation_wavelength 0.71073
_diffrn_reflns_av_R_equivalents 0.0979
_diffrn_reflns_av_unetI/netI 0.1058
_diffrn_reflns_limit_h_max 10
_diffrn_reflns_limit_h_min -10
_diffrn_reflns_limit_k_max 8
_diffrn_reflns_limit_k_min -8
_diffrn_reflns_limit_l_max 12
_diffrn_reflns_limit_l_min -14
_diffrn_reflns_number 4671
_diffrn_reflns_theta_full 25.98
_diffrn_reflns_theta_max 25.98
_diffrn_reflns_theta_min 3.36
_diffrn_source 'Enhance (Mo) X-ray Source'
_exptl_absorpt_coefficient_mu 0.131
_exptl_absorpt_correction_T_max 1.00000
_exptl_absorpt_correction_T_min 0.60545
_exptl_absorpt_correction_type multi-scan
_exptl_absorpt_process_details
;
CrysAlisPro, Agilent Technologies,
Version 1.171.37.35 (release 13-08-2014 CrysAlis171 .NET)
(compiled Aug 13 2014,18:06:01)
Empirical absorption correction using spherical harmonics,
 implemented in SCALE3 ABSPACK scaling algorithm.
;
_exptl_crystal_colour white
_exptl_crystal_density_diffrn 1.632
_exptl_crystal_density_meas 1.632
_exptl_crystal_density_method 'not measured'
_exptl_crystal_description needle
_exptl_crystal_F_000 352
_exptl_crystal_size_max 0.09
_exptl_crystal_size_mid 0.07
_exptl_crystal_size_min 0.03
_refine_diff_density_max 0.572
_refine_diff_density_min -0.337
_refine_diff_density_rms 0.133
_refine_ls_extinction_method none
_refine_ls_goodness_of_fit_ref 1.034
_refine_ls_hydrogen_treatment mixed
_refine_ls_matrix_type full
_refine_ls_number_parameters 109
_refine_ls_number_reflns 1346
_refine_ls_number_restraints 0
_refine_ls_restrained_S_all 1.034
_refine_ls_R_factor_all 0.1374
_refine_ls_R_factor_gt 0.0818
_refine_ls_shift/su_max 0.000
_refine_ls_shift/su_mean 0.000
_refine_ls_structure_factor_coef Fsqd
_refine_ls_weighting_details 'calc w=1/[\s^2^(Fo^2^)+(0.0736P)^2^+0.0000P] where P=(Fo^2^+2Fc^2^)/3'
_refine_ls_weighting_scheme calc
_refine_ls_wR_factor_gt 0.1694
_refine_ls_wR_factor_ref 0.2002
_reflns_number_gt 790
_reflns_number_total 1346
_reflns_threshold_expression >2sigma(I)
_cod_data_source_file d3dt02079g2.cif
_cod_data_source_block exp_8401
_cod_database_code 7713693
_reflns_odcompleteness_completeness 99.71
_reflns_odcompleteness_iscentric 1
_reflns_odcompleteness_theta 25.07

loop_
_space_group_symop_id
_space_group_symop_operation_xyz
1 'x, y, z'
2 '-x+1/2, y+1/2, -z+1/2'
3 '-x, -y, -z'
4 'x-1/2, -y-1/2, z-1/2'

loop_
_atom_site_label
_atom_site_type_symbol
_atom_site_fract_x
_atom_site_fract_y
_atom_site_fract_z
_atom_site_U_iso_or_equiv
_atom_site_adp_type
_atom_site_occupancy
_atom_site_symmetry_multiplicity
_atom_site_calc_flag
_atom_site_refinement_flags
_atom_site_disorder_assembly
_atom_site_disorder_group
N7 N 0.7127(4) 0.5938(5) -0.0071(3) 0.0254(10) Uani 1 1 d . . .
H7A H 0.7619 0.6657 -0.0452 0.031 Uiso 1 1 d R . .
H7B H 0.6249 0.6439 0.0012 0.031 Uiso 1 1 d R . .
N1 N 1.0004(4) 0.0937(5) -0.1901(3) 0.0219(9) Uani 1 1 d . . .
O1 O 0.8240(3) 0.3435(4) -0.0809(3) 0.0219(8) Uani 1 1 d . . .
N8 N 1.0934(4) 0.4402(5) -0.2742(3) 0.0255(10) Uani 1 1 d . . .
H8A H 1.0676 0.3425 -0.2408 0.031 Uiso 1 1 d R . .
H8B H 1.0710 0.5377 -0.2390 0.031 Uiso 1 1 d R . .
H8C H 1.1958 0.4381 -0.2694 0.031 Uiso 1 1 d R . .
H8D H 1.0395 0.4424 -0.3476 0.031 Uiso 1 1 d R . .
N4 N 0.8814(4) -0.1515(5) -0.1334(3) 0.0243(9) Uani 1 1 d . . .
N6 N 0.6219(4) 0.2814(5) -0.0003(3) 0.0247(9) Uani 1 1 d . . .
C1 C 0.8900(4) 0.0337(6) -0.1362(4) 0.0181(10) Uani 1 1 d . . .
N2 N 1.0634(4) -0.0626(5) -0.2227(3) 0.0234(9) Uani 1 1 d . . .
C2 C 0.7935(5) 0.1556(6) -0.0840(4) 0.0203(10) Uani 1 1 d . . .
N5 N 0.6754(4) 0.1139(5) -0.0380(3) 0.0243(9) Uani 1 1 d . . .
C3 C 0.7122(4) 0.4115(6) -0.0272(4) 0.0223(11) Uani 1 1 d . . .
N3 N 0.9940(4) -0.2080(5) -0.1890(3) 0.0244(9) Uani 1 1 d . . .

loop_
_atom_site_aniso_label
_atom_site_aniso_U_11
_atom_site_aniso_U_22
_atom_site_aniso_U_33
_atom_site_aniso_U_23
_atom_site_aniso_U_13
_atom_site_aniso_U_12
N7 0.0243(19) 0.022(2) 0.033(2) -0.0001(18) 0.0119(17) -0.0017(16)
N1 0.0245(18) 0.017(2) 0.026(2) -0.0044(16) 0.0105(16) 0.0014(15)
O1 0.0174(14) 0.0172(18) 0.034(2) -0.0008(13) 0.0109(13) -0.0010(12)
N8 0.0243(19) 0.025(2) 0.029(2) 0.0000(17) 0.0109(17) -0.0003(15)
N4 0.0257(19) 0.022(2) 0.027(2) -0.0014(16) 0.0082(17) -0.0002(15)
N6 0.026(2) 0.022(2) 0.026(2) 0.0008(17) 0.0069(17) 0.0019(16)
C1 0.015(2) 0.025(3) 0.014(2) -0.0015(18) 0.0031(18) -0.0009(17)
N2 0.0234(18) 0.020(2) 0.027(2) 0.0006(17) 0.0074(16) -0.0007(16)
C2 0.018(2) 0.022(3) 0.019(3) 0.0012(19) 0.0004(18) -0.0019(18)
N5 0.0225(19) 0.024(2) 0.027(2) 0.0007(17) 0.0067(17) 0.0007(16)
C3 0.017(2) 0.030(3) 0.018(3) 0.000(2) 0.0011(18) 0.0005(19)
N3 0.0251(19) 0.023(2) 0.026(2) -0.0016(17) 0.0089(17) 0.0019(16)

loop_
_atom_type_symbol
_atom_type_description
_atom_type_scat_dispersion_real
_atom_type_scat_dispersion_imag
_atom_type_scat_source
C C 0.0033 0.0016 'International Tables Vol C Tables 4.2.6.8 and 6.1.1.4'
H H 0.0000 0.0000 'International Tables Vol C Tables 4.2.6.8 and 6.1.1.4'
N N 0.0061 0.0033 'International Tables Vol C Tables 4.2.6.8 and 6.1.1.4'
O O 0.0106 0.0060 'International Tables Vol C Tables 4.2.6.8 and 6.1.1.4'

loop_
_geom_angle_atom_site_label_1
_geom_angle_atom_site_label_2
_geom_angle_atom_site_label_3
_geom_angle
_geom_angle_site_symmetry_1
_geom_angle_site_symmetry_3
_geom_angle_publ_flag
H7A N7 H7B 111.4 . . ?
C3 N7 H7A 118.7 . . ?
C3 N7 H7B 118.0 . . ?
C1 N1 N2 104.3(3) . . ?
C3 O1 C2 102.3(3) . . ?
H8A N8 H8B 109.5 . . ?
H8A N8 H8C 109.5 . . ?
H8A N8 H8D 109.5 . . ?
H8B N8 H8C 109.5 . . ?
H8B N8 H8D 109.5 . . ?
H8C N8 H8D 109.4 . . ?
C1 N4 N3 103.7(3) . . ?
C3 N6 N5 106.3(4) . . ?
N1 C1 C2 123.7(4) . . ?
N4 C1 N1 112.6(4) . . ?
N4 C1 C2 123.7(4) . . ?
N3 N2 N1 109.7(3) . . ?
O1 C2 C1 118.8(4) . . ?
N5 C2 O1 112.3(4) . . ?
N5 C2 C1 128.8(4) . . ?
C2 N5 N6 106.5(3) . . ?
N7 C3 O1 117.6(4) . . ?
N6 C3 N7 129.8(4) . . ?
N6 C3 O1 112.6(4) . . ?
N2 N3 N4 109.7(3) . . ?

loop_
_geom_bond_atom_site_label_1
_geom_bond_atom_site_label_2
_geom_bond_distance
_geom_bond_site_symmetry_2
_geom_bond_publ_flag
N7 H7A 0.8599 . ?
N7 H7B 0.8600 . ?
N7 C3 1.333(5) . ?
N1 C1 1.336(5) . ?
N1 N2 1.344(5) . ?
O1 C2 1.376(5) . ?
O1 C3 1.364(5) . ?
N8 H8A 0.8603 . ?
N8 H8B 0.8601 . ?
N8 H8C 0.8606 . ?
N8 H8D 0.8607 . ?
N4 C1 1.336(5) . ?
N4 N3 1.356(5) . ?
N6 N5 1.401(5) . ?
N6 C3 1.303(5) . ?
C1 C2 1.444(6) . ?
N2 N3 1.313(5) . ?
C2 N5 1.296(5) . ?

loop_
_geom_torsion_atom_site_label_1
_geom_torsion_atom_site_label_2
_geom_torsion_atom_site_label_3
_geom_torsion_atom_site_label_4
_geom_torsion
_geom_torsion_site_symmetry_1
_geom_torsion_site_symmetry_2
_geom_torsion_site_symmetry_3
_geom_torsion_site_symmetry_4
_geom_torsion_publ_flag
N1 C1 C2 O1 -5.2(6) . . . . ?
N1 C1 C2 N5 174.1(4) . . . . ?
N1 N2 N3 N4 0.4(4) . . . . ?
O1 C2 N5 N6 -0.4(4) . . . . ?
N4 C1 C2 O1 173.2(4) . . . . ?
N4 C1 C2 N5 -7.5(7) . . . . ?
C1 N1 N2 N3 -0.3(4) . . . . ?
C1 N4 N3 N2 -0.3(4) . . . . ?
C1 C2 N5 N6 -179.8(4) . . . . ?
N2 N1 C1 N4 0.1(4) . . . . ?
N2 N1 C1 C2 178.6(3) . . . . ?
C2 O1 C3 N7 178.0(3) . . . . ?
C2 O1 C3 N6 -0.2(4) . . . . ?
N5 N6 C3 N7 -178.0(4) . . . . ?
N5 N6 C3 O1 0.0(4) . . . . ?
C3 O1 C2 C1 179.8(3) . . . . ?
C3 O1 C2 N5 0.4(4) . . . . ?
C3 N6 N5 C2 0.3(4) . . . . ?
N3 N4 C1 N1 0.1(4) . . . . ?
N3 N4 C1 C2 -178.4(3) . . . . ?
